data_7245231
loop_
_publ_author_name
'Zhang, Xiao-Sa'
'Liu, Yan'
'Liu, Yu'
'Xiao, Lin-Jiu'
'Cui, Jia-Liang'
'Xiang, Hong'
'Luan, Jian'
'Li, Wen-Ze'

_publ_section_title
;
 A series of bis-pyridyl-bis-amide-modulated metal--organic frameworks:
 formation, transformation and selectivity for the efficient detection of
 multiple analytes
;
_journal_name_full CrystEngComm
_journal_paper_doi 10.1039/D2CE00915C
_journal_year 2022
_chemical_formula_sum 'C26 H18 Cd N4 O6'
_chemical_formula_weight 594.84
_space_group_IT_number 2
_space_group_name_Hall '-P 1'
_space_group_name_H-M_alt 'P -1'
_symmetry_cell_setting triclinic
_symmetry_space_group_name_H-M 'P -1'
_atom_sites_solution_hydrogens geom
_atom_sites_solution_primary direct
_atom_sites_solution_secondary difmap
_audit_creation_method SHELXL-97
_audit_update_record
;
2022-05-29 deposited with the CCDC.	2022-07-19 downloaded from the CCDC.
;
_cell_angle_alpha 67.798(2)
_cell_angle_beta 81.007(2)
_cell_angle_gamma 86.591(2)
_cell_formula_units_Z 1
_cell_length_a 4.9600(5)
_cell_length_b 10.1397(11)
_cell_length_c 11.8715(12)
_cell_measurement_reflns_used 4067
_cell_measurement_temperature 296(2)
_cell_measurement_theta_max 28.30
_cell_measurement_theta_min 1.87
_cell_volume 545.99(10)
_computing_cell_refinement 'SMART (Bruker, 2001)'
_computing_data_collection 'SMART (Bruker, 2001)'
_computing_data_reduction 'SAINT+ (Bruker, 1999)'
_computing_molecular_graphics 'PLATON (Spek, 2003)'
_computing_publication_material 'SHELXTL (1998)'
_computing_structure_refinement 'SHELXL-97 (Sheldrick, 2008)'
_computing_structure_solution 'SHELXS-97 (Sheldrick, 2008)'
_diffrn_ambient_temperature 296(2)
_diffrn_measured_fraction_theta_full 0.987
_diffrn_measured_fraction_theta_max 0.987
_diffrn_measurement_device_type 'CCD area detector'
_diffrn_measurement_method 'phi and omega scans'
_diffrn_radiation_monochromator graphite
_diffrn_radiation_source 'fine-focus sealed tube'
_diffrn_radiation_type MoK\a
_diffrn_radiation_wavelength 0.71073
_diffrn_reflns_av_R_equivalents 0.0135
_diffrn_reflns_av_sigmaI/netI 0.0257
_diffrn_reflns_limit_h_max 6
_diffrn_reflns_limit_h_min -6
_diffrn_reflns_limit_k_max 9
_diffrn_reflns_limit_k_min -13
_diffrn_reflns_limit_l_max 12
_diffrn_reflns_limit_l_min -15
_diffrn_reflns_number 4067
_diffrn_reflns_theta_full 28.30
_diffrn_reflns_theta_max 28.30
_diffrn_reflns_theta_min 1.87
_exptl_absorpt_coefficient_mu 1.056
_exptl_absorpt_correction_T_max 0.890
_exptl_absorpt_correction_T_min 0.854
_exptl_absorpt_correction_type multi-scan
_exptl_absorpt_process_details SADABS
_exptl_crystal_colour YELLOW
_exptl_crystal_density_diffrn 1.809
_exptl_crystal_density_method 'not measured'
_exptl_crystal_description BLOCK
_exptl_crystal_F_000 298
_exptl_crystal_size_max 0.15
_exptl_crystal_size_mid 0.13
_exptl_crystal_size_min 0.11
_refine_diff_density_max 0.476
_refine_diff_density_min -0.365
_refine_diff_density_rms 0.069
_refine_ls_extinction_method none
_refine_ls_goodness_of_fit_ref 1.028
_refine_ls_hydrogen_treatment constr
_refine_ls_matrix_type full
_refine_ls_number_parameters 188
_refine_ls_number_reflns 2693
_refine_ls_number_restraints 0
_refine_ls_restrained_S_all 1.028
_refine_ls_R_factor_all 0.0235
_refine_ls_R_factor_gt 0.0231
_refine_ls_shift/su_max 0.000
_refine_ls_shift/su_mean 0.000
_refine_ls_structure_factor_coef Fsqd
_refine_ls_weighting_details 'calc w=1/[\s^2^(Fo^2^)+(0.0296P)^2^+0.2854P] where P=(Fo^2^+2Fc^2^)/3'
_refine_ls_weighting_scheme calc
_refine_ls_wR_factor_gt 0.0562
_refine_ls_wR_factor_ref 0.0564
_reflns_number_gt 2667
_reflns_number_total 2693
_reflns_threshold_expression >2sigma(I)
_cod_data_source_file d2ce00915c2.cif
_cod_data_source_block MOF_3
_cod_depositor_comments
;
The following automatic conversions were performed:

data item '_symmetry_cell_setting' value 'Triclinic' was changed to
'triclinic' in accordance with the
/home/data/users/saulius/crontab/automatic-downloads/rss-feeds/RSC/lib/dictionaries/cif_core.dic
dictionary named 'cif_core.dic' version 2.4.2 last updated on
2011-04-26.

Automatic conversion script
Id: cif_fix_values 7556 2019-12-06 15:28:31Z antanas 
;
_cod_database_code 7245231

loop_
_symmetry_equiv_pos_as_xyz
'x, y, z'
'-x, -y, -z'

loop_
_atom_site_label
_atom_site_type_symbol
_atom_site_fract_x
_atom_site_fract_y
_atom_site_fract_z
_atom_site_U_iso_or_equiv
_atom_site_adp_type
_atom_site_occupancy
_atom_site_symmetry_multiplicity
_atom_site_calc_flag
_atom_site_refinement_flags
_atom_site_disorder_assembly
_atom_site_disorder_group
Cd1 Cd 0.0000 0.0000 0.0000 0.02076(7) Uani 1 2 d S . .
O1 O 0.3161(3) 0.15303(16) 0.01062(17) 0.0394(4) Uani 1 1 d . . .
N1 N -0.0918(3) 0.17265(16) -0.17685(14) 0.0237(3) Uani 1 1 d . . .
C1 C -0.0010(6) 0.3048(2) -0.2095(2) 0.0450(6) Uani 1 1 d . . .
H1A H 0.1120 0.3231 -0.1616 0.054 Uiso 1 1 calc R . .
O2 O 0.6804(3) 0.11720(14) 0.10723(13) 0.0269(3) Uani 1 1 d . . .
N2 N -0.6422(3) 0.10198(18) -0.38904(15) 0.0274(3) Uani 1 1 d . . .
H2B H -0.6235 0.0464 -0.3153 0.033 Uiso 1 1 calc R . .
C2 C -0.0684(8) 0.4152(3) -0.3116(3) 0.0721(11) Uani 1 1 d . . .
H2A H -0.0041 0.5068 -0.3318 0.086 Uiso 1 1 calc R . .
O3 O -0.5027(4) 0.31437(17) -0.53860(15) 0.0433(4) Uani 1 1 d . . .
C3 C -0.2331(6) 0.3875(2) -0.3834(2) 0.0488(7) Uani 1 1 d . . .
H3A H -0.2798 0.4604 -0.4533 0.059 Uiso 1 1 calc R . .
C4 C -0.3286(4) 0.2510(2) -0.35111(17) 0.0242(4) Uani 1 1 d . . .
C5 C -0.2543(4) 0.1472(2) -0.24631(17) 0.0245(4) Uani 1 1 d . . .
H5A H -0.3202 0.0553 -0.2228 0.029 Uiso 1 1 calc R . .
C6 C -0.4995(4) 0.2253(2) -0.43510(18) 0.0266(4) Uani 1 1 d . . .
C7 C -0.8190(4) 0.0539(2) -0.44856(18) 0.0255(4) Uani 1 1 d . . .
C8 C -0.8720(5) 0.1300(2) -0.5679(2) 0.0347(5) Uani 1 1 d . . .
H8A H -0.7873 0.2172 -0.6140 0.042 Uiso 1 1 calc R . .
C9 C -1.0516(5) 0.0754(2) -0.61783(19) 0.0325(4) Uani 1 1 d . . .
H9A H -1.0858 0.1268 -0.6977 0.049 Uiso 1 1 calc R . .
C10 C 0.4981(4) 0.19506(18) 0.05061(17) 0.0224(3) Uani 1 1 d . A .
C11 C 0.4998(4) 0.35291(19) 0.02646(17) 0.0220(3) Uani 1 1 d . . .
C12 C 0.5319(8) 0.4008(4) 0.1160(3) 0.0244(9) Uani 0.500(4) 1 d P A 1
H12A H 0.5585 0.3357 0.1933 0.029 Uiso 0.500(4) 1 calc PR A 1
C12' C 0.7279(7) 0.4184(4) 0.0355(4) 0.0253(9) Uani 0.500(4) 1 d P A 2
H12B H 0.8790 0.3636 0.0627 0.030 Uiso 0.500(4) 1 calc PR A 2
C13 C 0.5256(8) 0.5454(4) 0.0939(3) 0.0237(8) Uani 0.500(4) 1 d P . 1
H13A H 0.5378 0.5762 0.1574 0.028 Uiso 0.500(4) 1 calc PR A 1
C13' C 0.7344(7) 0.5647(4) 0.0045(4) 0.0238(8) Uani 0.500(4) 1 d P . 2
H13B H 0.8945 0.6082 0.0042 0.029 Uiso 0.500(4) 1 calc PR A 2

loop_
_atom_site_aniso_label
_atom_site_aniso_U_11
_atom_site_aniso_U_22
_atom_site_aniso_U_33
_atom_site_aniso_U_23
_atom_site_aniso_U_13
_atom_site_aniso_U_12
Cd1 0.02531(11) 0.01416(9) 0.02446(10) -0.00584(7) -0.01222(7) 0.00075(6)
O1 0.0396(8) 0.0221(7) 0.0648(11) -0.0169(7) -0.0288(8) -0.0022(6)
N1 0.0265(8) 0.0202(7) 0.0253(8) -0.0073(6) -0.0093(6) 0.0006(6)
C1 0.0676(16) 0.0231(10) 0.0495(14) -0.0068(9) -0.0387(12) -0.0063(10)
O2 0.0295(7) 0.0218(6) 0.0316(7) -0.0107(5) -0.0103(6) 0.0044(5)
N2 0.0306(8) 0.0311(8) 0.0235(8) -0.0103(7) -0.0121(6) -0.0009(7)
C2 0.123(3) 0.0182(10) 0.079(2) 0.0020(12) -0.073(2) -0.0137(13)
O3 0.0616(11) 0.0326(8) 0.0350(8) -0.0036(7) -0.0266(8) -0.0052(7)
C3 0.0767(18) 0.0223(10) 0.0492(14) -0.0022(9) -0.0423(13) -0.0016(11)
C4 0.0243(9) 0.0252(9) 0.0252(9) -0.0101(7) -0.0088(7) 0.0024(7)
C5 0.0289(9) 0.0207(8) 0.0247(9) -0.0071(7) -0.0081(7) -0.0033(7)
C6 0.0290(9) 0.0275(9) 0.0273(9) -0.0123(8) -0.0120(7) 0.0035(7)
C7 0.0239(9) 0.0302(9) 0.0282(9) -0.0157(8) -0.0096(7) 0.0038(7)
C8 0.0430(12) 0.0333(11) 0.0294(10) -0.0092(8) -0.0142(9) -0.0062(9)
C9 0.0408(11) 0.0330(10) 0.0268(10) -0.0102(8) -0.0166(8) 0.0002(9)
C10 0.0229(8) 0.0175(8) 0.0279(9) -0.0092(7) -0.0052(7) -0.0013(6)
C11 0.0189(8) 0.0185(8) 0.0309(9) -0.0108(7) -0.0062(7) -0.0008(6)
C12 0.0257(19) 0.0198(17) 0.0262(18) -0.0056(14) -0.0066(14) -0.0018(13)
C12' 0.0191(17) 0.0221(17) 0.041(2) -0.0162(16) -0.0120(15) 0.0035(13)
C13 0.0267(19) 0.0207(17) 0.0266(18) -0.0112(14) -0.0053(14) -0.0019(13)
C13' 0.0160(16) 0.0204(17) 0.039(2) -0.0144(15) -0.0064(14) -0.0034(13)

loop_
_atom_type_symbol
_atom_type_description
_atom_type_scat_dispersion_real
_atom_type_scat_dispersion_imag
_atom_type_scat_source
C C 0.0033 0.0016 'International Tables Vol C Tables 4.2.6.8 and 6.1.1.4'
H H 0.0000 0.0000 'International Tables Vol C Tables 4.2.6.8 and 6.1.1.4'
N N 0.0061 0.0033 'International Tables Vol C Tables 4.2.6.8 and 6.1.1.4'
O O 0.0106 0.0060 'International Tables Vol C Tables 4.2.6.8 and 6.1.1.4'
Cd Cd -0.8075 1.2024 'International Tables Vol C Tables 4.2.6.8 and 6.1.1.4'

loop_
_geom_angle_atom_site_label_1
_geom_angle_atom_site_label_2
_geom_angle_atom_site_label_3
_geom_angle
_geom_angle_site_symmetry_1
_geom_angle_site_symmetry_3
_geom_angle_publ_flag
N1 Cd1 N1 180.0 2 . ?
N1 Cd1 O1 92.05(6) 2 . ?
N1 Cd1 O1 87.95(6) . . ?
N1 Cd1 O1 87.95(6) 2 2 ?
N1 Cd1 O1 92.05(6) . 2 ?
O1 Cd1 O1 180.0 . 2 ?
N1 Cd1 O2 92.75(5) 2 1_455 ?
N1 Cd1 O2 87.25(5) . 1_455 ?
O1 Cd1 O2 84.19(6) . 1_455 ?
O1 Cd1 O2 95.81(6) 2 1_455 ?
N1 Cd1 O2 87.25(5) 2 2_655 ?
N1 Cd1 O2 92.75(5) . 2_655 ?
O1 Cd1 O2 95.81(6) . 2_655 ?
O1 Cd1 O2 84.19(6) 2 2_655 ?
O2 Cd1 O2 180.0 1_455 2_655 ?
C10 O1 Cd1 158.57(14) . . ?
C1 N1 C5 118.45(17) . . ?
C1 N1 Cd1 120.47(13) . . ?
C5 N1 Cd1 120.90(12) . . ?
N1 C1 C2 122.4(2) . . ?
C10 O2 Cd1 118.19(12) . 1_655 ?
C6 N2 C7 127.42(17) . . ?
C1 C2 C3 118.7(2) . . ?
C4 C3 C2 119.7(2) . . ?
C5 C4 C3 117.71(18) . . ?
C5 C4 C6 124.65(17) . . ?
C3 C4 C6 117.61(18) . . ?
N1 C5 C4 123.02(17) . . ?
O3 C6 N2 124.04(18) . . ?
O3 C6 C4 119.44(18) . . ?
N2 C6 C4 116.52(17) . . ?
C9 C7 C8 118.79(18) 2_354 . ?
C9 C7 N2 117.30(17) 2_354 . ?
C8 C7 N2 123.90(19) . . ?
C7 C8 C9 119.8(2) . . ?
C7 C9 C8 121.39(19) 2_354 . ?
O1 C10 O2 125.19(17) . . ?
O1 C10 C11 116.41(16) . . ?
O2 C10 C11 118.39(16) . . ?
C12 C11 C12' 52.9(2) . . ?
C12 C11 C13' 93.9(2) . 2_665 ?
C12' C11 C13' 118.7(2) . 2_665 ?
C12 C11 C13 118.8(2) . 2_665 ?
C12' C11 C13 93.4(2) . 2_665 ?
C13' C11 C13 55.8(2) 2_665 2_665 ?
C12 C11 C10 121.4(2) . . ?
C12' C11 C10 121.4(2) . . ?
C13' C11 C10 119.95(19) 2_665 . ?
C13 C11 C10 119.7(2) 2_665 . ?
C11 C12 C13 121.0(3) . . ?
C11 C12' C13' 120.9(3) . . ?
C12 C13 C11 120.1(3) . 2_665 ?
C12' C13' C11 120.2(3) . 2_665 ?

loop_
_geom_bond_atom_site_label_1
_geom_bond_atom_site_label_2
_geom_bond_distance
_geom_bond_site_symmetry_2
_geom_bond_publ_flag
Cd1 N1 2.2597(15) 2 ?
Cd1 N1 2.2597(15) . ?
Cd1 O1 2.3196(14) . ?
Cd1 O1 2.3196(14) 2 ?
Cd1 O2 2.4154(13) 1_455 ?
Cd1 O2 2.4154(13) 2_655 ?
O1 C10 1.247(2) . ?
N1 C1 1.332(3) . ?
N1 C5 1.338(2) . ?
C1 C2 1.375(3) . ?
O2 C10 1.264(2) . ?
O2 Cd1 2.4154(13) 1_655 ?
N2 C6 1.353(3) . ?
N2 C7 1.418(2) . ?
C2 C3 1.378(3) . ?
O3 C6 1.221(2) . ?
C3 C4 1.380(3) . ?
C4 C5 1.378(3) . ?
C4 C6 1.506(3) . ?
C7 C9 1.383(3) 2_354 ?
C7 C8 1.392(3) . ?
C8 C9 1.387(3) . ?
C9 C7 1.383(3) 2_354 ?
C10 C11 1.516(2) . ?
C11 C12 1.358(4) . ?
C11 C12' 1.383(4) . ?
C11 C13' 1.403(4) 2_665 ?
C11 C13 1.431(4) 2_665 ?
C12 C13 1.388(5) . ?
C12' C13' 1.388(5) . ?
C13 C11 1.431(4) 2_665 ?
C13' C11 1.403(4) 2_665 ?
